data_4314824
loop_
_publ_author_name
'Santanu Banerjee'
'John Sheckelton'
'Thomas J. Emge'
'John G. Brennan'

_publ_section_title
;
 Heterometallic Ln/Hg Tellurido Clusters
;
_journal_name_full 'Inorganic Chemistry'
_journal_page_first 1728
_journal_page_last 1732
_journal_paper_doi 10.1021/ic9021189
_journal_volume 49
_journal_year 2010
_chemical_formula_moiety 'C53 H50 N7 Te7 Er3 Hg, 2(C5 H5 N)'
_chemical_formula_sum 'C63 H60 Er3 Hg N9 Te7'
_chemical_formula_weight 2538.77
_chemical_name_systematic
; 
 ? 
;
_space_group_IT_number 2
_symmetry_cell_setting triclinic
_symmetry_space_group_name_Hall '-P 1'
_symmetry_space_group_name_H-M 'P -1'
_atom_sites_solution_hydrogens geom
_atom_sites_solution_primary direct
_atom_sites_solution_secondary difmap
_audit_creation_method SHELXL-97
_cell_angle_alpha 94.460(1)
_cell_angle_beta 93.397(1)
_cell_angle_gamma 95.581(1)
_cell_formula_units_Z 2
_cell_length_a 11.8594(7)
_cell_length_b 13.0332(8)
_cell_length_c 22.9210(14)
_cell_measurement_reflns_used 7917
_cell_measurement_temperature 100(2)
_cell_measurement_theta_max 30.55
_cell_measurement_theta_min 2.40
_cell_volume 3507.4(4)
_computing_cell_refinement 'Bruker SMART'
_computing_data_collection 'Bruker SMART'
_computing_data_reduction 'Bruker SAINT'
_computing_molecular_graphics 'Bruker SHELXTL'
_computing_publication_material 'Bruker SHELXTL'
_computing_structure_refinement 'SHELXL-97 (Sheldrick, 2008)'
_computing_structure_solution 'SHELXS-97 (Sheldrick, 2008)'
_diffrn_ambient_temperature 100(2)
_diffrn_measured_fraction_theta_full 0.985
_diffrn_measured_fraction_theta_max 0.985
_diffrn_measurement_device_type 'CCD area detector'
_diffrn_measurement_method 'phi and omega scans'
_diffrn_radiation_monochromator graphite
_diffrn_radiation_source 'fine-focus sealed tube'
_diffrn_radiation_type MoK\a
_diffrn_radiation_wavelength 0.71073
_diffrn_reflns_av_R_equivalents 0.0264
_diffrn_reflns_av_sigmaI/netI 0.0417
_diffrn_reflns_limit_h_max 16
_diffrn_reflns_limit_h_min -16
_diffrn_reflns_limit_k_max 18
_diffrn_reflns_limit_k_min -18
_diffrn_reflns_limit_l_max 32
_diffrn_reflns_limit_l_min -32
_diffrn_reflns_number 43307
_diffrn_reflns_theta_full 30.55
_diffrn_reflns_theta_max 30.55
_diffrn_reflns_theta_min 1.73
_exptl_absorpt_coefficient_mu 8.631
_exptl_absorpt_correction_T_max 0.999
_exptl_absorpt_correction_T_min 0.555
_exptl_absorpt_correction_type multi-scan
_exptl_absorpt_process_details 'Bruker SAINT (SADABS)'
_exptl_crystal_colour red
_exptl_crystal_density_diffrn 2.404
_exptl_crystal_density_method 'not measured'
_exptl_crystal_description lathe
_exptl_crystal_F_000 2298
_exptl_crystal_size_max 0.17
_exptl_crystal_size_mid 0.08
_exptl_crystal_size_min 0.07
_refine_diff_density_max 3.230
_refine_diff_density_min -1.227
_refine_diff_density_rms 0.241
_refine_ls_extinction_method none
_refine_ls_goodness_of_fit_ref 1.007
_refine_ls_hydrogen_treatment constr
_refine_ls_matrix_type full
_refine_ls_number_parameters 778
_refine_ls_number_reflns 21160
_refine_ls_number_restraints 1598
_refine_ls_restrained_S_all 0.986
_refine_ls_R_factor_all 0.0502
_refine_ls_R_factor_gt 0.0386
_refine_ls_shift/su_max 0.001
_refine_ls_shift/su_mean 0.000
_refine_ls_structure_factor_coef Fsqd
_refine_ls_weighting_details 'calc w=1/[\s^2^(Fo^2^)+(0.0450P)^2^+12.0000P] where P=(Fo^2^+2Fc^2^)/3'
_refine_ls_weighting_scheme calc
_refine_ls_wR_factor_gt 0.0886
_refine_ls_wR_factor_ref 0.0938
_reflns_number_gt 17542
_reflns_number_total 21160
_reflns_threshold_expression >2sigma(I)
_cod_data_source_file ic9021189_si_001_2.cif
_cod_data_source_block er3hgte4
_cod_depositor_comments
;
The following automatic conversions were performed:

'_symmetry_cell_setting' value 'Triclinic' changed to 'triclinic'
according to the built-in table from CIF Core dictionary named
'cif_core.dic' version 2.4.1 from 2010-06-29.

Automatic conversion script
Id: cif_fix_values 1646 2011-03-28 12:23:43Z adriana 
;
_cod_database_code 4314824

loop_
_symmetry_equiv_pos_as_xyz
'x, y, z'
'-x, -y, -z'

loop_
_atom_site_label
_atom_site_type_symbol
_atom_site_fract_x
_atom_site_fract_y
_atom_site_fract_z
_atom_site_U_iso_or_equiv
_atom_site_adp_type
_atom_site_occupancy
_atom_site_symmetry_multiplicity
_atom_site_calc_flag
_atom_site_refinement_flags
_atom_site_disorder_assembly
_atom_site_disorder_group
Hg1 Hg 0.030849(18) 0.041162(16) 0.263612(9) 0.02212(5) Uani 1 1 d U . .
Er1 Er -0.203581(19) -0.013734(17) 0.352410(10) 0.01694(5) Uani 1 1 d U . .
Er2 Er -0.20477(2) -0.070067(18) 0.167620(10) 0.01960(5) Uani 1 1 d U A .
Er3 Er -0.011865(19) -0.231174(17) 0.282061(10) 0.01695(5) Uani 1 1 d U . .
Te1 Te 0.04032(3) -0.04881(3) 0.371737(15) 0.01810(7) Uani 1 1 d U . .
Te2 Te -0.18704(3) 0.12010(3) 0.251513(15) 0.02037(7) Uani 1 1 d U . .
Te3 Te 0.03609(3) -0.12664(3) 0.173414(15) 0.01962(7) Uani 1 1 d U . .
Te4 Te 0.20097(3) 0.18355(3) 0.235983(18) 0.02690(8) Uani 1 1 d U . .
Te5 Te -0.25926(3) -0.20321(3) 0.266875(14) 0.01795(7) Uani 1 1 d U . .
Te6 Te -0.15245(3) 0.16928(3) 0.444879(17) 0.02664(8) Uani 1 1 d U . .
Te7 Te -0.25152(4) -0.24690(3) 0.070450(18) 0.03371(9) Uani 1 1 d DU . .
C1 C 0.1903(5) 0.3045(4) 0.3022(3) 0.0271(11) Uani 1 1 d U . .
C2 C 0.2739(6) 0.3892(5) 0.3080(3) 0.0341(12) Uani 1 1 d U . .
H2 H 0.3358 0.3905 0.2835 0.041 Uiso 1 1 calc R . .
C3 C 0.2663(6) 0.4707(5) 0.3495(3) 0.0405(14) Uani 1 1 d U . .
H3 H 0.3245 0.5267 0.3539 0.049 Uiso 1 1 calc R . .
C4 C 0.1769(7) 0.4723(5) 0.3842(3) 0.0385(14) Uani 1 1 d U . .
H4 H 0.1722 0.5297 0.4118 0.046 Uiso 1 1 calc R . .
C5 C 0.0941(6) 0.3908(5) 0.3790(3) 0.0349(13) Uani 1 1 d U . .
H5 H 0.0323 0.3916 0.4035 0.042 Uiso 1 1 calc R . .
C6 C 0.0994(6) 0.3069(5) 0.3383(3) 0.0308(12) Uani 1 1 d U . .
H6 H 0.0411 0.2510 0.3350 0.037 Uiso 1 1 calc R . .
C7 C -0.2927(5) 0.2591(4) 0.4362(3) 0.0240(10) Uani 1 1 d U . .
C8 C -0.3161(6) 0.3237(5) 0.4842(3) 0.0336(12) Uani 1 1 d U . .
H8 H -0.2731 0.3240 0.5205 0.040 Uiso 1 1 calc R . .
C9 C -0.4031(6) 0.3878(5) 0.4790(3) 0.0402(14) Uani 1 1 d U . .
H9 H -0.4165 0.4341 0.5113 0.048 Uiso 1 1 calc R . .
C10 C -0.4689(6) 0.3849(5) 0.4281(3) 0.0380(13) Uani 1 1 d U . .
H10 H -0.5286 0.4283 0.4252 0.046 Uiso 1 1 calc R . .
C11 C -0.4486(5) 0.3182(5) 0.3804(3) 0.0325(12) Uani 1 1 d U . .
H11 H -0.4959 0.3141 0.3452 0.039 Uiso 1 1 calc R . .
C12 C -0.3595(5) 0.2581(4) 0.3843(3) 0.0260(11) Uani 1 1 d U . .
H12 H -0.3436 0.2153 0.3510 0.031 Uiso 1 1 calc R . .
C13A C -0.4149(6) -0.2548(5) 0.0245(5) 0.0411(14) Uani 0.50 1 d PGDU A 1
C14A C -0.4689(7) -0.3504(6) 0.0020(5) 0.054(2) Uani 0.50 1 d PGDU A 1
H14A H -0.4334 -0.4116 0.0072 0.064 Uiso 0.50 1 calc PR A 1
C15A C -0.5750(7) -0.3564(7) -0.0280(5) 0.066(3) Uani 0.50 1 d PGDU A 1
H15A H -0.6119 -0.4217 -0.0433 0.079 Uiso 0.50 1 calc PR A 1
C16A C -0.6270(6) -0.2669(9) -0.0356(5) 0.061(3) Uani 0.50 1 d PGDU A 1
H16A H -0.6995 -0.2710 -0.0562 0.073 Uiso 0.50 1 calc PR A 1
C17A C -0.5730(7) -0.1713(7) -0.0132(5) 0.0498(15) Uani 0.50 1 d PGDU A 1
H17A H -0.6086 -0.1101 -0.0184 0.060 Uiso 0.50 1 calc PR A 1
C18A C -0.4670(7) -0.1653(6) 0.0169(5) 0.0387(14) Uani 0.50 1 d PGDU A 1
H18A H -0.4300 -0.1000 0.0322 0.046 Uiso 0.50 1 calc PR A 1
C13B C -0.4230(5) -0.2600(6) 0.0366(4) 0.0411(14) Uani 0.50 1 d PGDU A 2
C14B C -0.4967(6) -0.3433(6) 0.0498(5) 0.050(2) Uani 0.50 1 d PGDU A 2
H14B H -0.4686 -0.3967 0.0707 0.060 Uiso 0.50 1 calc PR A 2
C15B C -0.6115(5) -0.3486(8) 0.0324(5) 0.062(3) Uani 0.50 1 d PGDU A 2
H15B H -0.6619 -0.4056 0.0414 0.074 Uiso 0.50 1 calc PR A 2
C16B C -0.6527(5) -0.2705(9) 0.0018(5) 0.056(2) Uani 0.50 1 d PGDU A 2
H16B H -0.7312 -0.2741 -0.0101 0.067 Uiso 0.50 1 calc PR A 2
C17B C -0.5791(6) -0.1872(8) -0.0114(5) 0.0498(15) Uani 0.50 1 d PGDU A 2
H17B H -0.6072 -0.1338 -0.0323 0.060 Uiso 0.50 1 calc PR A 2
C18B C -0.4642(6) -0.1819(7) 0.0061(5) 0.0387(14) Uani 0.50 1 d PGDU A 2
H18B H -0.4139 -0.1249 -0.0029 0.046 Uiso 0.50 1 calc PR A 2
N1 N -0.4068(4) -0.0018(4) 0.3621(2) 0.0214(8) Uani 1 1 d U . .
C19 C -0.4509(5) 0.0227(4) 0.4137(3) 0.0253(10) Uani 1 1 d U . .
H19 H -0.4036 0.0241 0.4488 0.030 Uiso 1 1 calc R . .
C20 C -0.5614(5) 0.0458(5) 0.4180(3) 0.0283(11) Uani 1 1 d U . .
H20 H -0.5892 0.0628 0.4552 0.034 Uiso 1 1 calc R . .
C21 C -0.6303(5) 0.0437(5) 0.3675(3) 0.0294(11) Uani 1 1 d U . .
H21 H -0.7063 0.0604 0.3692 0.035 Uiso 1 1 calc R . .
C22 C -0.5880(5) 0.0171(5) 0.3141(3) 0.0311(12) Uani 1 1 d U . .
H22 H -0.6344 0.0146 0.2786 0.037 Uiso 1 1 calc R . .
C23 C -0.4773(5) -0.0055(5) 0.3133(3) 0.0268(11) Uani 1 1 d U . .
H23 H -0.4489 -0.0247 0.2766 0.032 Uiso 1 1 calc R . .
N2 N -0.2397(4) -0.1289(4) 0.4336(2) 0.0233(9) Uani 1 1 d U . .
C24 C -0.3190(5) -0.2099(5) 0.4261(3) 0.0284(11) Uani 1 1 d U . .
H24 H -0.3633 -0.2212 0.3898 0.034 Uiso 1 1 calc R . .
C25 C -0.3399(6) -0.2781(5) 0.4685(3) 0.0361(13) Uani 1 1 d U . .
H25 H -0.3982 -0.3338 0.4618 0.043 Uiso 1 1 calc R . .
C26 C -0.2745(6) -0.2634(5) 0.5205(3) 0.0320(12) Uani 1 1 d U . .
H26 H -0.2860 -0.3101 0.5499 0.038 Uiso 1 1 calc R . .
C27 C -0.1925(5) -0.1813(4) 0.5297(2) 0.0244(10) Uani 1 1 d U . .
H27 H -0.1469 -0.1696 0.5655 0.029 Uiso 1 1 calc R . .
C28 C -0.1777(5) -0.1152(4) 0.4851(2) 0.0209(9) Uani 1 1 d U . .
H28 H -0.1212 -0.0579 0.4915 0.025 Uiso 1 1 calc R . .
N3 N -0.4091(4) -0.0495(4) 0.1508(2) 0.0257(9) Uani 1 1 d U . .
C29 C -0.4896(5) -0.1283(5) 0.1548(3) 0.0295(11) Uani 1 1 d U A .
H29 H -0.4668 -0.1949 0.1603 0.035 Uiso 1 1 calc R . .
C30 C -0.6038(6) -0.1162(5) 0.1511(3) 0.0356(13) Uani 1 1 d U . .
H30 H -0.6585 -0.1733 0.1548 0.043 Uiso 1 1 calc R A .
C31 C -0.6378(6) -0.0201(5) 0.1419(3) 0.0369(13) Uani 1 1 d U A .
H31 H -0.7162 -0.0100 0.1389 0.044 Uiso 1 1 calc R . .
C32 C -0.5557(6) 0.0611(5) 0.1371(3) 0.0396(14) Uani 1 1 d U . .
H32 H -0.5764 0.1281 0.1306 0.047 Uiso 1 1 calc R A .
C33 C -0.4426(5) 0.0427(5) 0.1419(3) 0.0317(12) Uani 1 1 d U A .
H33 H -0.3863 0.0987 0.1388 0.038 Uiso 1 1 calc R . .
N4 N -0.1443(4) 0.0474(4) 0.0914(2) 0.0274(9) Uani 1 1 d U . .
C34 C -0.0579(6) 0.1206(5) 0.1051(3) 0.0318(12) Uani 1 1 d U A .
H34 H -0.0331 0.1365 0.1453 0.038 Uiso 1 1 calc R . .
C35 C -0.0029(6) 0.1741(5) 0.0636(3) 0.0390(14) Uani 1 1 d U . .
H35 H 0.0590 0.2249 0.0752 0.047 Uiso 1 1 calc R A .
C36 C -0.0380(6) 0.1535(5) 0.0057(3) 0.0379(14) Uani 1 1 d U A .
H36 H -0.0014 0.1895 -0.0236 0.046 Uiso 1 1 calc R . .
C37 C -0.1269(6) 0.0801(6) -0.0090(3) 0.0425(15) Uani 1 1 d U . .
H37 H -0.1538 0.0652 -0.0489 0.051 Uiso 1 1 calc R A .
C38 C -0.1779(6) 0.0272(5) 0.0339(3) 0.0356(13) Uani 1 1 d U A .
H38 H -0.2385 -0.0250 0.0226 0.043 Uiso 1 1 calc R . .
N5 N -0.0327(4) -0.4032(4) 0.2266(2) 0.0273(9) Uani 1 1 d U . .
C39 C -0.1038(6) -0.4118(5) 0.1785(3) 0.0303(12) Uani 1 1 d U . .
H39 H -0.1342 -0.3514 0.1665 0.036 Uiso 1 1 calc R . .
C40 C -0.1347(7) -0.5044(5) 0.1455(3) 0.0408(15) Uani 1 1 d U . .
H40 H -0.1840 -0.5070 0.1111 0.049 Uiso 1 1 calc R . .
C41 C -0.0932(7) -0.5931(5) 0.1631(3) 0.0484(17) Uani 1 1 d U . .
H41 H -0.1143 -0.6580 0.1414 0.058 Uiso 1 1 calc R . .
C42 C -0.0206(7) -0.5860(5) 0.2129(3) 0.0440(16) Uani 1 1 d U . .
H42 H 0.0095 -0.6458 0.2261 0.053 Uiso 1 1 calc R . .
C43 C 0.0075(6) -0.4907(5) 0.2431(3) 0.0337(13) Uani 1 1 d U . .
H43 H 0.0576 -0.4862 0.2774 0.040 Uiso 1 1 calc R . .
N6 N 0.1884(4) -0.2645(4) 0.3029(2) 0.0264(9) Uani 1 1 d U . .
C44 C 0.2393(6) -0.3035(5) 0.2561(3) 0.0355(13) Uani 1 1 d U . .
H44 H 0.1947 -0.3237 0.2205 0.043 Uiso 1 1 calc R . .
C45 C 0.3539(6) -0.3149(6) 0.2583(3) 0.0389(14) Uani 1 1 d U . .
H45 H 0.3868 -0.3433 0.2247 0.047 Uiso 1 1 calc R . .
C46 C 0.4199(5) -0.2854(5) 0.3089(3) 0.0376(13) Uani 1 1 d U . .
H46 H 0.4991 -0.2917 0.3107 0.045 Uiso 1 1 calc R . .
C47 C 0.3692(5) -0.2464(5) 0.3572(3) 0.0350(13) Uani 1 1 d U . .
H47 H 0.4127 -0.2270 0.3931 0.042 Uiso 1 1 calc R . .
C48 C 0.2538(5) -0.2359(4) 0.3526(3) 0.0303(12) Uani 1 1 d U . .
H48 H 0.2196 -0.2075 0.3858 0.036 Uiso 1 1 calc R . .
N7 N -0.0649(4) -0.3446(3) 0.3591(2) 0.0225(9) Uani 1 1 d U . .
C49 C -0.1471(5) -0.4254(4) 0.3492(3) 0.0272(11) Uani 1 1 d U . .
H49 H -0.1820 -0.4401 0.3107 0.033 Uiso 1 1 calc R . .
C50 C -0.1823(6) -0.4868(5) 0.3920(3) 0.0329(12) Uani 1 1 d U . .
H50 H -0.2401 -0.5426 0.3831 0.039 Uiso 1 1 calc R . .
C51 C -0.1327(6) -0.4666(5) 0.4480(3) 0.0349(13) Uani 1 1 d U . .
H51 H -0.1552 -0.5084 0.4783 0.042 Uiso 1 1 calc R . .
C52 C -0.0500(6) -0.3848(5) 0.4593(3) 0.0298(12) Uani 1 1 d U . .
H52 H -0.0142 -0.3693 0.4976 0.036 Uiso 1 1 calc R . .
C53 C -0.0193(5) -0.3252(4) 0.4142(2) 0.0252(10) Uani 1 1 d U . .
H53 H 0.0366 -0.2679 0.4228 0.030 Uiso 1 1 calc R . .
N8 N 0.1863(13) 0.5818(11) 0.1301(6) 0.129(3) Uani 1 1 d U . .
C54 C 0.1426(15) 0.6201(13) 0.0858(7) 0.122(3) Uani 1 1 d U . .
H54 H 0.1231 0.6891 0.0906 0.146 Uiso 1 1 calc R . .
C55 C 0.1224(14) 0.5689(12) 0.0326(7) 0.117(3) Uani 1 1 d U . .
H55 H 0.0940 0.6030 0.0005 0.140 Uiso 1 1 calc R . .
C56 C 0.1426(14) 0.4678(11) 0.0247(7) 0.110(3) Uani 1 1 d U . .
H56 H 0.1173 0.4262 -0.0104 0.132 Uiso 1 1 calc R . .
C57 C 0.2024(13) 0.4281(11) 0.0709(6) 0.108(3) Uani 1 1 d U . .
H57 H 0.2363 0.3653 0.0656 0.129 Uiso 1 1 calc R . .
C58 C 0.2092(14) 0.4821(12) 0.1218(7) 0.118(3) Uani 1 1 d U . .
H58 H 0.2320 0.4489 0.1554 0.141 Uiso 1 1 calc R . .
N9A N 0.5536(11) 0.3119(7) 0.1572(5) 0.0645(18) Uani 0.50 1 d PGU B 1
C59A C 0.5884(12) 0.3346(8) 0.2161(5) 0.063(2) Uani 0.50 1 d PGU B 1
H59A H 0.6018 0.2802 0.2402 0.076 Uiso 0.50 1 calc PR B 1
C60A C 0.6036(12) 0.4367(9) 0.2400(4) 0.066(2) Uani 0.50 1 d PGU B 1
H60A H 0.6274 0.4522 0.2803 0.080 Uiso 0.50 1 calc PR B 1
C61A C 0.5840(12) 0.5163(7) 0.2048(6) 0.061(2) Uani 0.50 1 d PGU B 1
H61A H 0.5943 0.5861 0.2211 0.073 Uiso 0.50 1 calc PR B 1
C62A C 0.5491(12) 0.4936(8) 0.1459(5) 0.0629(19) Uani 0.50 1 d PGU B 1
H62A H 0.5357 0.5480 0.1219 0.075 Uiso 0.50 1 calc PR B 1
C63A C 0.5340(11) 0.3915(9) 0.1220(4) 0.067(3) Uani 0.50 1 d PGU B 1
H63A H 0.5102 0.3760 0.0817 0.080 Uiso 0.50 1 calc PR B 1
N9B N 0.6639(9) 0.4800(8) 0.2367(5) 0.0645(18) Uani 0.50 1 d PGU C 2
C59B C 0.5887(11) 0.5260(6) 0.2007(6) 0.062(2) Uani 0.50 1 d PGU C 2
H59B H 0.6004 0.5981 0.1965 0.074 Uiso 0.50 1 calc PR C 2
C60B C 0.4964(10) 0.4665(9) 0.1708(5) 0.060(2) Uani 0.50 1 d PGU C 2
H60B H 0.4450 0.4980 0.1461 0.072 Uiso 0.50 1 calc PR C 2
C61B C 0.4793(9) 0.3610(8) 0.1770(5) 0.063(2) Uani 0.50 1 d PGU C 2
H61B H 0.4162 0.3203 0.1565 0.076 Uiso 0.50 1 calc PR C 2
C62B C 0.5545(10) 0.3150(6) 0.2130(6) 0.0629(19) Uani 0.50 1 d PGU C 2
H62B H 0.5428 0.2429 0.2172 0.075 Uiso 0.50 1 calc PR C 2
C63B C 0.6468(9) 0.3745(8) 0.2429(5) 0.056(2) Uani 0.50 1 d PGU C 2
H63B H 0.6982 0.3430 0.2676 0.068 Uiso 0.50 1 calc PR C 2

loop_
_atom_site_aniso_label
_atom_site_aniso_U_11
_atom_site_aniso_U_22
_atom_site_aniso_U_33
_atom_site_aniso_U_23
_atom_site_aniso_U_13
_atom_site_aniso_U_12
Hg1 0.02319(10) 0.01840(9) 0.02508(10) 0.00403(7) 0.00244(7) 0.00143(7)
Er1 0.01647(10) 0.01763(10) 0.01711(10) 0.00175(8) 0.00169(8) 0.00311(8)
Er2 0.02095(11) 0.02034(11) 0.01840(11) 0.00357(8) 0.00268(8) 0.00422(9)
Er3 0.01823(10) 0.01595(10) 0.01733(10) 0.00303(8) 0.00171(8) 0.00349(8)
Te1 0.01676(15) 0.01791(15) 0.01944(15) 0.00086(12) -0.00054(11) 0.00251(12)
Te2 0.02420(16) 0.01795(15) 0.02024(16) 0.00375(12) 0.00285(12) 0.00613(12)
Te3 0.02204(16) 0.01968(15) 0.01884(15) 0.00459(12) 0.00584(12) 0.00565(12)
Te4 0.02636(18) 0.02024(17) 0.0350(2) 0.00381(14) 0.00912(15) 0.00163(14)
Te5 0.01714(15) 0.01845(15) 0.01840(15) 0.00210(12) 0.00193(11) 0.00169(12)
Te6 0.02978(19) 0.02163(17) 0.02712(18) -0.00218(14) -0.00643(14) 0.00396(14)
Te7 0.0444(2) 0.0306(2) 0.0267(2) -0.00353(16) -0.00372(17) 0.01524(18)
C1 0.033(3) 0.020(2) 0.027(2) 0.0033(19) -0.008(2) 0.003(2)
C2 0.038(3) 0.023(2) 0.040(3) 0.006(2) -0.003(2) -0.003(2)
C3 0.048(3) 0.025(3) 0.045(3) 0.004(2) -0.014(3) -0.004(2)
C4 0.056(3) 0.028(3) 0.031(3) 0.000(2) -0.009(2) 0.009(2)
C5 0.050(3) 0.031(3) 0.024(3) 0.003(2) -0.003(2) 0.012(2)
C6 0.041(3) 0.025(2) 0.026(3) 0.005(2) -0.003(2) 0.003(2)
C7 0.023(2) 0.019(2) 0.030(3) 0.0019(19) 0.0063(19) -0.0014(18)
C8 0.034(3) 0.037(3) 0.030(3) -0.001(2) 0.012(2) 0.002(2)
C9 0.044(3) 0.037(3) 0.041(3) -0.007(3) 0.017(3) 0.009(3)
C10 0.034(3) 0.033(3) 0.051(3) 0.004(3) 0.015(2) 0.012(2)
C11 0.030(3) 0.025(3) 0.043(3) 0.008(2) 0.004(2) 0.004(2)
C12 0.029(3) 0.022(2) 0.028(2) 0.004(2) 0.005(2) 0.003(2)
C13A 0.038(2) 0.041(3) 0.042(3) -0.004(2) 0.008(2) 0.000(2)
C14A 0.048(4) 0.050(4) 0.061(5) -0.002(4) 0.000(4) 0.001(4)
C15A 0.055(4) 0.063(4) 0.074(5) -0.004(4) -0.010(4) 0.001(4)
C16A 0.049(4) 0.064(4) 0.066(5) -0.002(4) -0.008(4) 0.001(4)
C17A 0.044(3) 0.056(3) 0.047(3) 0.002(3) -0.006(2) 0.001(2)
C18A 0.038(2) 0.048(3) 0.028(3) 0.005(2) -0.007(2) -0.007(2)
C13B 0.038(2) 0.041(3) 0.042(3) -0.004(2) 0.008(2) 0.000(2)
C14B 0.049(4) 0.042(4) 0.058(4) 0.002(4) 0.006(4) 0.001(4)
C15B 0.052(4) 0.057(5) 0.073(5) 0.003(4) -0.001(4) -0.004(4)
C16B 0.045(4) 0.059(4) 0.062(4) 0.002(4) -0.003(4) -0.001(3)
C17B 0.044(3) 0.056(3) 0.047(3) 0.002(3) -0.006(2) 0.001(2)
C18B 0.038(2) 0.048(3) 0.028(3) 0.005(2) -0.007(2) -0.007(2)
N1 0.0177(18) 0.025(2) 0.023(2) 0.0051(16) 0.0025(15) 0.0046(16)
C19 0.023(2) 0.029(3) 0.024(2) 0.006(2) 0.0012(19) 0.002(2)
C20 0.027(2) 0.031(3) 0.029(3) 0.005(2) 0.011(2) 0.008(2)
C21 0.019(2) 0.032(3) 0.039(3) 0.004(2) 0.005(2) 0.008(2)
C22 0.027(3) 0.035(3) 0.032(3) 0.001(2) 0.000(2) 0.010(2)
C23 0.025(2) 0.030(3) 0.027(2) 0.004(2) 0.0036(19) 0.008(2)
N2 0.024(2) 0.025(2) 0.021(2) 0.0037(16) 0.0051(16) 0.0022(17)
C24 0.028(3) 0.032(3) 0.024(2) 0.007(2) -0.003(2) -0.002(2)
C25 0.038(3) 0.036(3) 0.033(3) 0.012(2) -0.001(2) -0.010(2)
C26 0.036(3) 0.031(3) 0.029(3) 0.010(2) 0.002(2) -0.001(2)
C27 0.025(2) 0.026(2) 0.022(2) 0.0041(19) 0.0014(19) 0.0042(19)
C28 0.023(2) 0.022(2) 0.019(2) 0.0020(18) 0.0034(17) 0.0034(18)
N3 0.025(2) 0.031(2) 0.021(2) -0.0003(17) -0.0012(16) 0.0062(17)
C29 0.029(2) 0.031(3) 0.028(3) 0.005(2) -0.001(2) 0.002(2)
C30 0.029(3) 0.041(3) 0.036(3) 0.006(3) 0.005(2) -0.001(2)
C31 0.026(3) 0.044(3) 0.040(3) 0.001(3) -0.006(2) 0.006(2)
C32 0.036(3) 0.036(3) 0.048(3) 0.003(3) -0.005(3) 0.012(2)
C33 0.027(2) 0.030(3) 0.037(3) 0.005(2) -0.005(2) 0.004(2)
N4 0.032(2) 0.031(2) 0.022(2) 0.0085(17) 0.0061(17) 0.0074(18)
C34 0.039(3) 0.030(3) 0.027(3) 0.008(2) 0.005(2) 0.003(2)
C35 0.043(3) 0.038(3) 0.037(3) 0.011(2) 0.010(2) -0.001(3)
C36 0.043(3) 0.042(3) 0.033(3) 0.016(2) 0.013(2) 0.006(2)
C37 0.048(3) 0.048(3) 0.032(3) 0.015(3) -0.001(3) 0.001(3)
C38 0.035(3) 0.044(3) 0.029(3) 0.015(2) -0.003(2) 0.003(2)
N5 0.034(2) 0.023(2) 0.026(2) 0.0040(17) -0.0015(18) 0.0099(18)
C39 0.041(3) 0.025(2) 0.025(3) 0.000(2) -0.007(2) 0.012(2)
C40 0.057(4) 0.029(3) 0.035(3) -0.004(2) -0.012(3) 0.013(3)
C41 0.069(4) 0.028(3) 0.046(3) -0.007(3) -0.019(3) 0.016(3)
C42 0.062(4) 0.030(3) 0.041(3) 0.000(2) -0.011(3) 0.018(3)
C43 0.044(3) 0.026(2) 0.031(3) 0.002(2) -0.007(2) 0.014(2)
N6 0.025(2) 0.026(2) 0.030(2) 0.0096(18) 0.0016(17) 0.0065(17)
C44 0.032(3) 0.045(3) 0.033(3) 0.011(2) 0.004(2) 0.014(2)
C45 0.035(3) 0.047(3) 0.042(3) 0.019(3) 0.015(2) 0.016(3)
C46 0.024(3) 0.040(3) 0.051(3) 0.014(3) 0.005(2) 0.003(2)
C47 0.025(3) 0.030(3) 0.049(3) 0.006(2) -0.006(2) 0.001(2)
C48 0.027(2) 0.023(2) 0.042(3) 0.005(2) 0.001(2) 0.005(2)
N7 0.028(2) 0.0163(18) 0.024(2) 0.0047(16) 0.0034(17) 0.0025(16)
C49 0.030(3) 0.023(2) 0.027(2) 0.003(2) -0.001(2) -0.001(2)
C50 0.037(3) 0.029(3) 0.034(3) 0.006(2) 0.006(2) -0.001(2)
C51 0.045(3) 0.031(3) 0.030(3) 0.014(2) 0.008(2) -0.001(2)
C52 0.040(3) 0.030(3) 0.020(2) 0.007(2) 0.003(2) 0.001(2)
C53 0.029(2) 0.023(2) 0.024(2) 0.0062(19) 0.0000(19) 0.001(2)
N8 0.163(6) 0.119(5) 0.110(5) -0.014(5) 0.013(5) 0.051(5)
C54 0.157(6) 0.104(5) 0.107(6) -0.014(4) 0.015(5) 0.040(5)
C55 0.155(6) 0.098(5) 0.101(5) -0.008(5) 0.028(5) 0.032(5)
C56 0.138(6) 0.097(5) 0.100(5) -0.008(5) 0.039(5) 0.027(5)
C57 0.131(6) 0.098(5) 0.097(5) -0.006(4) 0.035(5) 0.025(5)
C58 0.140(6) 0.113(5) 0.104(5) -0.005(5) 0.026(5) 0.037(5)
N9A 0.068(3) 0.058(3) 0.066(3) 0.005(3) 0.004(3) 0.002(3)
C59A 0.067(5) 0.058(4) 0.065(4) 0.005(4) 0.004(4) 0.008(4)
C60A 0.068(4) 0.064(4) 0.065(4) 0.001(3) 0.005(4) 0.003(4)
C61A 0.062(4) 0.052(4) 0.068(4) -0.001(4) 0.006(4) 0.001(4)
C62A 0.065(3) 0.057(3) 0.067(3) 0.002(3) 0.003(3) 0.007(3)
C63A 0.071(5) 0.061(4) 0.067(4) 0.003(4) 0.000(4) 0.004(4)
N9B 0.068(3) 0.058(3) 0.066(3) 0.005(3) 0.004(3) 0.002(3)
C59B 0.063(4) 0.053(4) 0.067(4) 0.000(4) 0.005(4) 0.002(4)
C60B 0.062(4) 0.052(4) 0.064(4) 0.003(4) 0.001(4) 0.003(4)
C61B 0.066(4) 0.056(4) 0.067(4) 0.003(4) 0.003(4) 0.003(4)
C62B 0.065(3) 0.057(3) 0.067(3) 0.002(3) 0.003(3) 0.007(3)
C63B 0.061(4) 0.051(4) 0.057(4) 0.003(4) 0.006(4) 0.006(4)

loop_
_atom_type_symbol
_atom_type_description
_atom_type_scat_dispersion_real
_atom_type_scat_dispersion_imag
_atom_type_scat_source
C C 0.0033 0.0016 'International Tables Vol C Tables 4.2.6.8 and 6.1.1.4'
H H 0.0000 0.0000 'International Tables Vol C Tables 4.2.6.8 and 6.1.1.4'
N N 0.0061 0.0033 'International Tables Vol C Tables 4.2.6.8 and 6.1.1.4'
Te Te -0.5308 1.6751 'International Tables Vol C Tables 4.2.6.8 and 6.1.1.4'
Er Er -0.2586 4.9576 'International Tables Vol C Tables 4.2.6.8 and 6.1.1.4'
Hg Hg -2.3894 9.2266 'International Tables Vol C Tables 4.2.6.8 and 6.1.1.4'

loop_
_geom_angle_atom_site_label_1
_geom_angle_atom_site_label_2
_geom_angle_atom_site_label_3
_geom_angle
_geom_angle_site_symmetry_1
_geom_angle_site_symmetry_3
_geom_angle_publ_flag
Te4 Hg1 Te1 121.242(14) . . ?
Te4 Hg1 Te2 111.057(13) . . ?
Te1 Hg1 Te2 106.670(12) . . ?
Te4 Hg1 Te3 102.837(13) . . ?
Te1 Hg1 Te3 106.202(12) . . ?
Te2 Hg1 Te3 108.086(12) . . ?
Te4 Hg1 Er2 125.913(12) . . ?
Te1 Hg1 Er2 112.555(10) . . ?
Te2 Hg1 Er2 54.161(9) . . ?
Te3 Hg1 Er2 54.419(9) . . ?
Te4 Hg1 Er1 147.012(12) . . ?
Te1 Hg1 Er1 53.863(8) . . ?
Te2 Hg1 Er1 54.049(9) . . ?
Te3 Hg1 Er1 109.769(10) . . ?
Er2 Hg1 Er1 72.645(8) . . ?
Te4 Hg1 Er3 138.541(11) . . ?
Te1 Hg1 Er3 54.299(8) . . ?
Te2 Hg1 Er3 108.902(10) . . ?
Te3 Hg1 Er3 53.457(9) . . ?
Er2 Hg1 Er3 71.666(7) . . ?
Er1 Hg1 Er3 69.474(6) . . ?
N1 Er1 N2 79.28(15) . . ?
N1 Er1 Te1 164.89(10) . . ?
N2 Er1 Te1 86.29(11) . . ?
N1 Er1 Te2 95.04(10) . . ?
N2 Er1 Te2 173.88(11) . . ?
Te1 Er1 Te2 99.540(11) . . ?
N1 Er1 Te5 90.02(11) . . ?
N2 Er1 Te5 87.80(11) . . ?
Te1 Er1 Te5 93.908(11) . . ?
Te2 Er1 Te5 89.935(12) . . ?
N1 Er1 Te6 88.78(11) . . ?
N2 Er1 Te6 88.63(11) . . ?
Te1 Er1 Te6 86.401(11) . . ?
Te2 Er1 Te6 93.561(12) . . ?
Te5 Er1 Te6 176.391(12) . . ?
N1 Er1 Hg1 145.23(10) . . ?
N2 Er1 Hg1 134.48(11) . . ?
Te1 Er1 Hg1 49.826(8) . . ?
Te2 Er1 Hg1 50.805(8) . . ?
Te5 Er1 Hg1 84.386(9) . . ?
Te6 Er1 Hg1 98.521(11) . . ?
N3 Er2 N4 94.30(16) . . ?
N3 Er2 Te2 87.64(11) . . ?
N4 Er2 Te2 86.71(12) . . ?
N3 Er2 Te3 170.32(11) . . ?
N4 Er2 Te3 86.29(12) . . ?
Te2 Er2 Te3 102.042(12) . . ?
N3 Er2 Te5 89.67(11) . . ?
N4 Er2 Te5 174.75(12) . . ?
Te2 Er2 Te5 90.028(12) . . ?
Te3 Er2 Te5 90.378(11) . . ?
N3 Er2 Te7 84.68(11) . . ?
N4 Er2 Te7 88.53(12) . . ?
Te2 Er2 Te7 170.643(13) . . ?
Te3 Er2 Te7 85.669(12) . . ?
Te5 Er2 Te7 95.263(13) . . ?
N3 Er2 Hg1 138.22(11) . . ?
N4 Er2 Hg1 90.03(12) . . ?
Te2 Er2 Hg1 51.100(8) . . ?
Te3 Er2 Hg1 51.384(9) . . ?
Te5 Er2 Hg1 84.719(10) . . ?
Te7 Er2 Hg1 137.020(12) . . ?
N7 Er3 N5 78.71(16) . . ?
N7 Er3 N6 88.23(15) . . ?
N5 Er3 N6 85.20(17) . . ?
N7 Er3 Te3 169.53(11) . . ?
N5 Er3 Te3 91.27(11) . . ?
N6 Er3 Te3 94.02(11) . . ?
N7 Er3 Te5 86.13(11) . . ?
N5 Er3 Te5 94.10(12) . . ?
N6 Er3 Te5 174.35(11) . . ?
Te3 Er3 Te5 91.603(11) . . ?
N7 Er3 Te1 90.91(11) . . ?
N5 Er3 Te1 166.34(11) . . ?
N6 Er3 Te1 85.64(12) . . ?
Te3 Er3 Te1 99.457(12) . . ?
Te5 Er3 Te1 94.023(11) . . ?
N7 Er3 Hg1 138.47(11) . . ?
N5 Er3 Hg1 142.30(11) . . ?
N6 Er3 Hg1 99.29(11) . . ?
Te3 Er3 Hg1 51.203(8) . . ?
Te5 Er3 Hg1 84.704(9) . . ?
Te1 Er3 Hg1 49.629(8) . . ?
Hg1 Te1 Er1 76.311(10) . . ?
Hg1 Te1 Er3 76.072(11) . . ?
Er1 Te1 Er3 86.198(11) . . ?
Hg1 Te2 Er2 74.739(10) . . ?
Hg1 Te2 Er1 75.146(10) . . ?
Er2 Te2 Er1 89.835(12) . . ?
Hg1 Te3 Er3 75.340(11) . . ?
Hg1 Te3 Er2 74.197(10) . . ?
Er3 Te3 Er2 88.654(11) . . ?
C1 Te4 Hg1 100.86(17) . . ?
Er3 Te5 Er1 85.742(10) . . ?
Er3 Te5 Er2 88.293(10) . . ?
Er1 Te5 Er2 88.930(11) . . ?
C7 Te6 Er1 105.48(15) . . ?
C13B Te7 C13A 8.3(5) . . ?
C13B Te7 Er2 110.9(3) . . ?
C13A Te7 Er2 114.5(2) . . ?
C6 C1 C2 118.0(6) . . ?
C6 C1 Te4 122.8(4) . . ?
C2 C1 Te4 119.1(5) . . ?
C3 C2 C1 120.0(7) . . ?
C3 C2 H2 120.0 . . ?
C1 C2 H2 120.0 . . ?
C4 C3 C2 121.4(6) . . ?
C4 C3 H3 119.3 . . ?
C2 C3 H3 119.3 . . ?
C3 C4 C5 119.6(6) . . ?
C3 C4 H4 120.2 . . ?
C5 C4 H4 120.2 . . ?
C4 C5 C6 120.7(7) . . ?
C4 C5 H5 119.6 . . ?
C6 C5 H5 119.6 . . ?
C5 C6 C1 120.3(6) . . ?
C5 C6 H6 119.9 . . ?
C1 C6 H6 119.9 . . ?
C12 C7 C8 118.6(6) . . ?
C12 C7 Te6 122.9(4) . . ?
C8 C7 Te6 118.5(5) . . ?
C7 C8 C9 119.8(6) . . ?
C7 C8 H8 120.1 . . ?
C9 C8 H8 120.1 . . ?
C10 C9 C8 120.9(6) . . ?
C10 C9 H9 119.6 . . ?
C8 C9 H9 119.6 . . ?
C9 C10 C11 119.7(6) . . ?
C9 C10 H10 120.1 . . ?
C11 C10 H10 120.1 . . ?
C12 C11 C10 119.8(6) . . ?
C12 C11 H11 120.1 . . ?
C10 C11 H11 120.1 . . ?
C11 C12 C7 121.1(6) . . ?
C11 C12 H12 119.5 . . ?
C7 C12 H12 119.5 . . ?
C14A C13A C18A 120.0 . . ?
C14A C13A Te7 119.5(3) . . ?
C18A C13A Te7 120.5(3) . . ?
C15A C14A C13A 120.0 . . ?
C15A C14A H14A 120.0 . . ?
C13A C14A H14A 120.0 . . ?
C14A C15A C16A 120.0 . . ?
C14A C15A H15A 120.0 . . ?
C16A C15A H15A 120.0 . . ?
C17A C16A C15A 120.0 . . ?
C17A C16A H16A 120.0 . . ?
C15A C16A H16A 120.0 . . ?
C18A C17A C16A 120.0 . . ?
C18A C17A H17A 120.0 . . ?
C16A C17A H17A 120.0 . . ?
C17A C18A C13A 120.0 . . ?
C17A C18A H18A 120.0 . . ?
C13A C18A H18A 120.0 . . ?
C14B C13B C18B 120.0 . . ?
C14B C13B Te7 119.1(3) . . ?
C18B C13B Te7 120.6(3) . . ?
C15B C14B C13B 120.0 . . ?
C15B C14B H14B 120.0 . . ?
C13B C14B H14B 120.0 . . ?
C16B C15B C14B 120.0 . . ?
C16B C15B H15B 120.0 . . ?
C14B C15B H15B 120.0 . . ?
C15B C16B C17B 120.0 . . ?
C15B C16B H16B 120.0 . . ?
C17B C16B H16B 120.0 . . ?
C18B C17B C16B 120.0 . . ?
C18B C17B H17B 120.0 . . ?
C16B C17B H17B 120.0 . . ?
C17B C18B C13B 120.0 . . ?
C17B C18B H18B 120.0 . . ?
C13B C18B H18B 120.0 . . ?
C19 N1 C23 116.8(5) . . ?
C19 N1 Er1 123.2(4) . . ?
C23 N1 Er1 119.4(4) . . ?
N1 C19 C20 123.2(5) . . ?
N1 C19 H19 118.4 . . ?
C20 C19 H19 118.4 . . ?
C21 C20 C19 118.7(5) . . ?
C21 C20 H20 120.7 . . ?
C19 C20 H20 120.7 . . ?
C20 C21 C22 119.4(5) . . ?
C20 C21 H21 120.3 . . ?
C22 C21 H21 120.3 . . ?
C23 C22 C21 118.5(6) . . ?
C23 C22 H22 120.7 . . ?
C21 C22 H22 120.7 . . ?
N1 C23 C22 123.4(5) . . ?
N1 C23 H23 118.3 . . ?
C22 C23 H23 118.3 . . ?
C24 N2 C28 117.1(5) . . ?
C24 N2 Er1 120.8(4) . . ?
C28 N2 Er1 122.1(4) . . ?
N2 C24 C25 123.3(6) . . ?
N2 C24 H24 118.4 . . ?
C25 C24 H24 118.4 . . ?
C26 C25 C24 118.6(6) . . ?
C26 C25 H25 120.7 . . ?
C24 C25 H25 120.7 . . ?
C27 C26 C25 119.7(6) . . ?
C27 C26 H26 120.2 . . ?
C25 C26 H26 120.2 . . ?
C26 C27 C28 118.3(5) . . ?
C26 C27 H27 120.8 . . ?
C28 C27 H27 120.8 . . ?
N2 C28 C27 123.0(5) . . ?
N2 C28 H28 118.5 . . ?
C27 C28 H28 118.5 . . ?
C33 N3 C29 117.8(5) . . ?
C33 N3 Er2 120.3(4) . . ?
C29 N3 Er2 121.7(4) . . ?
N3 C29 C30 122.6(6) . . ?
N3 C29 H29 118.7 . . ?
C30 C29 H29 118.7 . . ?
C29 C30 C31 119.1(6) . . ?
C29 C30 H30 120.5 . . ?
C31 C30 H30 120.5 . . ?
C30 C31 C32 118.7(6) . . ?
C30 C31 H31 120.6 . . ?
C32 C31 H31 120.6 . . ?
C31 C32 C33 118.6(6) . . ?
C31 C32 H32 120.7 . . ?
C33 C32 H32 120.7 . . ?
N3 C33 C32 123.2(6) . . ?
N3 C33 H33 118.4 . . ?
C32 C33 H33 118.4 . . ?
C34 N4 C38 116.9(5) . . ?
C34 N4 Er2 118.9(4) . . ?
C38 N4 Er2 122.7(4) . . ?
N4 C34 C35 123.0(6) . . ?
N4 C34 H34 118.5 . . ?
C35 C34 H34 118.5 . . ?
C36 C35 C34 119.5(7) . . ?
C36 C35 H35 120.2 . . ?
C34 C35 H35 120.2 . . ?
C37 C36 C35 118.3(6) . . ?
C37 C36 H36 120.9 . . ?
C35 C36 H36 120.9 . . ?
C36 C37 C38 120.2(7) . . ?
C36 C37 H37 119.9 . . ?
C38 C37 H37 119.9 . . ?
N4 C38 C37 122.1(7) . . ?
N4 C38 H38 119.0 . . ?
C37 C38 H38 119.0 . . ?
C39 N5 C43 117.2(5) . . ?
C39 N5 Er3 114.9(4) . . ?
C43 N5 Er3 127.4(4) . . ?
N5 C39 C40 122.9(6) . . ?
N5 C39 H39 118.5 . . ?
C40 C39 H39 118.5 . . ?
C39 C40 C41 119.2(6) . . ?
C39 C40 H40 120.4 . . ?
C41 C40 H40 120.4 . . ?
C42 C41 C40 118.8(7) . . ?
C42 C41 H41 120.6 . . ?
C40 C41 H41 120.6 . . ?
C43 C42 C41 118.7(6) . . ?
C43 C42 H42 120.7 . . ?
C41 C42 H42 120.7 . . ?
N5 C43 C42 123.2(6) . . ?
N5 C43 H43 118.4 . . ?
C42 C43 H43 118.4 . . ?
C48 N6 C44 117.6(5) . . ?
C48 N6 Er3 127.0(4) . . ?
C44 N6 Er3 114.8(4) . . ?
N6 C44 C45 122.2(6) . . ?
N6 C44 H44 118.9 . . ?
C45 C44 H44 118.9 . . ?
C46 C45 C44 120.0(7) . . ?
C46 C45 H45 120.0 . . ?
C44 C45 H45 120.0 . . ?
C45 C46 C47 118.6(6) . . ?
C45 C46 H46 120.7 . . ?
C47 C46 H46 120.7 . . ?
C46 C47 C48 119.2(6) . . ?
C46 C47 H47 120.4 . . ?
C48 C47 H47 120.4 . . ?
N6 C48 C47 122.4(6) . . ?
N6 C48 H48 118.8 . . ?
C47 C48 H48 118.8 . . ?
C53 N7 C49 116.4(5) . . ?
C53 N7 Er3 121.3(4) . . ?
C49 N7 Er3 122.1(4) . . ?
N7 C49 C50 123.4(6) . . ?
N7 C49 H49 118.3 . . ?
C50 C49 H49 118.3 . . ?
C49 C50 C51 119.1(6) . . ?
C49 C50 H50 120.5 . . ?
C51 C50 H50 120.5 . . ?
C50 C51 C52 118.8(5) . . ?
C50 C51 H51 120.6 . . ?
C52 C51 H51 120.6 . . ?
C51 C52 C53 119.2(6) . . ?
C51 C52 H52 120.4 . . ?
C53 C52 H52 120.4 . . ?
N7 C53 C52 123.1(5) . . ?
N7 C53 H53 118.4 . . ?
C52 C53 H53 118.4 . . ?
C54 N8 C58 116.2(15) . . ?
N8 C54 C55 123.9(16) . . ?
N8 C54 H54 118.1 . . ?
C55 C54 H54 118.1 . . ?
C54 C55 C56 119.8(17) . . ?
C54 C55 H55 120.1 . . ?
C56 C55 H55 120.1 . . ?
C55 C56 C57 116.7(15) . . ?
C55 C56 H56 121.6 . . ?
C57 C56 H56 121.6 . . ?
C58 C57 C56 116.6(15) . . ?
C58 C57 H57 121.7 . . ?
C56 C57 H57 121.7 . . ?
C57 C58 N8 124.8(17) . . ?
C57 C58 H58 117.6 . . ?
N8 C58 H58 117.6 . . ?
C59A N9A C63A 120.0 . . ?
N9A C59A C60A 120.0 . . ?
N9A C59A H59A 120.0 . . ?
C60A C59A H59A 120.0 . . ?
C59A C60A C61A 120.0 . . ?
C59A C60A H60A 120.0 . . ?
C61A C60A H60A 120.0 . . ?
C62A C61A C60A 120.0 . . ?
C62A C61A H61A 120.0 . . ?
C60A C61A H61A 120.0 . . ?
C61A C62A C63A 120.0 . . ?
C61A C62A H62A 120.0 . . ?
C63A C62A H62A 120.0 . . ?
C62A C63A N9A 120.0 . . ?
C62A C63A H63A 120.0 . . ?
N9A C63A H63A 120.0 . . ?
C59B N9B C63B 120.0 . . ?
C60B C59B N9B 120.0 . . ?
C60B C59B H59B 120.0 . . ?
N9B C59B H59B 120.0 . . ?
C59B C60B C61B 120.0 . . ?
C59B C60B H60B 120.0 . . ?
C61B C60B H60B 120.0 . . ?
C62B C61B C60B 120.0 . . ?
C62B C61B H61B 120.0 . . ?
C60B C61B H61B 120.0 . . ?
C61B C62B C63B 120.0 . . ?
C61B C62B H62B 120.0 . . ?
C63B C62B H62B 120.0 . . ?
C62B C63B N9B 120.0 . . ?
C62B C63B H63B 120.0 . . ?
N9B C63B H63B 120.0 . . ?

loop_
_geom_bond_atom_site_label_1
_geom_bond_atom_site_label_2
_geom_bond_distance
_geom_bond_site_symmetry_2
_geom_bond_publ_flag
Hg1 Te4 2.7425(4) . ?
Hg1 Te1 2.8239(4) . ?
Hg1 Te2 2.8791(4) . ?
Hg1 Te3 2.8982(4) . ?
Hg1 Er2 3.5691(4) . ?
Hg1 Er1 3.5908(3) . ?
Hg1 Er3 3.5976(4) . ?
Er1 N1 2.452(4) . ?
Er1 N2 2.511(4) . ?
Er1 Te1 2.9848(4) . ?
Er1 Te2 3.0074(4) . ?
Er1 Te5 3.0256(4) . ?
Er1 Te6 3.0544(4) . ?
Er2 N3 2.474(5) . ?
Er2 N4 2.502(5) . ?
Er2 Te2 2.9991(4) . ?
Er2 Te3 3.0167(4) . ?
Er2 Te5 3.0289(4) . ?
Er2 Te7 3.0637(5) . ?
Er3 N7 2.461(4) . ?
Er3 N5 2.473(5) . ?
Er3 N6 2.481(5) . ?
Er3 Te3 2.9876(4) . ?
Er3 Te5 2.9948(4) . ?
Er3 Te1 3.0100(4) . ?
Te4 C1 2.119(6) . ?
Te6 C7 2.134(6) . ?
Te7 C13B 2.120(5) . ?
Te7 C13A 2.140(5) . ?
C1 C6 1.399(9) . ?
C1 C2 1.403(8) . ?
C2 C3 1.383(10) . ?
C2 H2 0.9500 . ?
C3 C4 1.363(11) . ?
C3 H3 0.9500 . ?
C4 C5 1.368(10) . ?
C4 H4 0.9500 . ?
C5 C6 1.389(9) . ?
C5 H5 0.9500 . ?
C6 H6 0.9500 . ?
C7 C12 1.388(8) . ?
C7 C8 1.391(8) . ?
C8 C9 1.395(9) . ?
C8 H8 0.9500 . ?
C9 C10 1.359(10) . ?
C9 H9 0.9500 . ?
C10 C11 1.391(9) . ?
C10 H10 0.9500 . ?
C11 C12 1.378(8) . ?
C11 H11 0.9500 . ?
C12 H12 0.9500 . ?
C13A C14A 1.3900 . ?
C13A C18A 1.3900 . ?
C14A C15A 1.3900 . ?
C14A H14A 0.9500 . ?
C15A C16A 1.3900 . ?
C15A H15A 0.9500 . ?
C16A C17A 1.3900 . ?
C16A H16A 0.9500 . ?
C17A C18A 1.3900 . ?
C17A H17A 0.9500 . ?
C18A H18A 0.9500 . ?
C13B C14B 1.3900 . ?
C13B C18B 1.3900 . ?
C14B C15B 1.3900 . ?
C14B H14B 0.9500 . ?
C15B C16B 1.3900 . ?
C15B H15B 0.9500 . ?
C16B C17B 1.3900 . ?
C16B H16B 0.9500 . ?
C17B C18B 1.3900 . ?
C17B H17B 0.9500 . ?
C18B H18B 0.9500 . ?
N1 C19 1.349(7) . ?
N1 C23 1.352(7) . ?
C19 C20 1.380(8) . ?
C19 H19 0.9500 . ?
C20 C21 1.376(9) . ?
C20 H20 0.9500 . ?
C21 C22 1.382(8) . ?
C21 H21 0.9500 . ?
C22 C23 1.373(8) . ?
C22 H22 0.9500 . ?
C23 H23 0.9500 . ?
N2 C24 1.338(7) . ?
N2 C28 1.344(7) . ?
C24 C25 1.384(8) . ?
C24 H24 0.9500 . ?
C25 C26 1.373(9) . ?
C25 H25 0.9500 . ?
C26 C27 1.369(8) . ?
C26 H26 0.9500 . ?
C27 C28 1.393(7) . ?
C27 H27 0.9500 . ?
C28 H28 0.9500 . ?
N3 C33 1.328(8) . ?
N3 C29 1.345(8) . ?
C29 C30 1.377(9) . ?
C29 H29 0.9500 . ?
C30 C31 1.380(9) . ?
C30 H30 0.9500 . ?
C31 C32 1.383(10) . ?
C31 H31 0.9500 . ?
C32 C33 1.385(9) . ?
C32 H32 0.9500 . ?
C33 H33 0.9500 . ?
N4 C34 1.335(8) . ?
N4 C38 1.354(8) . ?
C34 C35 1.381(8) . ?
C34 H34 0.9500 . ?
C35 C36 1.365(10) . ?
C35 H35 0.9500 . ?
C36 C37 1.360(10) . ?
C36 H36 0.9500 . ?
C37 C38 1.379(9) . ?
C37 H37 0.9500 . ?
C38 H38 0.9500 . ?
N5 C39 1.338(7) . ?
N5 C43 1.351(7) . ?
C39 C40 1.379(9) . ?
C39 H39 0.9500 . ?
C40 C41 1.380(9) . ?
C40 H40 0.9500 . ?
C41 C42 1.380(10) . ?
C41 H41 0.9500 . ?
C42 C43 1.376(9) . ?
C42 H42 0.9500 . ?
C43 H43 0.9500 . ?
N6 C48 1.346(8) . ?
N6 C44 1.349(8) . ?
C44 C45 1.380(9) . ?
C44 H44 0.9500 . ?
C45 C46 1.366(10) . ?
C45 H45 0.9500 . ?
C46 C47 1.377(10) . ?
C46 H46 0.9500 . ?
C47 C48 1.387(8) . ?
C47 H47 0.9500 . ?
C48 H48 0.9500 . ?
N7 C53 1.340(7) . ?
N7 C49 1.359(7) . ?
C49 C50 1.373(8) . ?
C49 H49 0.9500 . ?
C50 C51 1.373(9) . ?
C50 H50 0.9500 . ?
C51 C52 1.376(9) . ?
C51 H51 0.9500 . ?
C52 C53 1.385(7) . ?
C52 H52 0.9500 . ?
C53 H53 0.9500 . ?
N8 C54 1.273(18) . ?
N8 C58 1.355(18) . ?
C54 C55 1.341(19) . ?
C54 H54 0.9500 . ?
C55 C56 1.362(18) . ?
C55 H55 0.9500 . ?
C56 C57 1.40(2) . ?
C56 H56 0.9500 . ?
C57 C58 1.309(18) . ?
C57 H57 0.9500 . ?
C58 H58 0.9500 . ?
N9A C59A 1.3900 . ?
N9A C63A 1.3900 . ?
C59A C60A 1.3900 . ?
C59A H59A 0.9500 . ?
C60A C61A 1.3900 . ?
C60A H60A 0.9500 . ?
C61A C62A 1.3900 . ?
C61A H61A 0.9500 . ?
C62A C63A 1.3900 . ?
C62A H62A 0.9500 . ?
C63A H63A 0.9500 . ?
N9B C59B 1.3900 . ?
N9B C63B 1.3900 . ?
C59B C60B 1.3900 . ?
C59B H59B 0.9500 . ?
C60B C61B 1.3900 . ?
C60B H60B 0.9500 . ?
C61B C62B 1.3900 . ?
C61B H61B 0.9500 . ?
C62B C63B 1.3900 . ?
C62B H62B 0.9500 . ?
C63B H63B 0.9500 . ?

loop_
_geom_torsion_atom_site_label_1
_geom_torsion_atom_site_label_2
_geom_torsion_atom_site_label_3
_geom_torsion_atom_site_label_4
_geom_torsion
_geom_torsion_site_symmetry_1
_geom_torsion_site_symmetry_2
_geom_torsion_site_symmetry_3
_geom_torsion_site_symmetry_4
_geom_torsion_publ_flag
Te4 Hg1 Er1 N1 85.03(19) . . . . ?
Te1 Hg1 Er1 N1 178.16(19) . . . . ?
Te2 Hg1 Er1 N1 12.62(19) . . . . ?
Te3 Hg1 Er1 N1 -85.83(19) . . . . ?
Er2 Hg1 Er1 N1 -45.30(19) . . . . ?
Er3 Hg1 Er1 N1 -121.71(19) . . . . ?
Te4 Hg1 Er1 N2 -111.73(15) . . . . ?
Te1 Hg1 Er1 N2 -18.60(15) . . . . ?
Te2 Hg1 Er1 N2 175.85(15) . . . . ?
Te3 Hg1 Er1 N2 77.41(15) . . . . ?
Er2 Hg1 Er1 N2 117.93(15) . . . . ?
Er3 Hg1 Er1 N2 41.52(15) . . . . ?
Te4 Hg1 Er1 Te1 -93.13(2) . . . . ?
Te2 Hg1 Er1 Te1 -165.546(14) . . . . ?
Te3 Hg1 Er1 Te1 96.009(13) . . . . ?
Er2 Hg1 Er1 Te1 136.536(11) . . . . ?
Er3 Hg1 Er1 Te1 60.121(10) . . . . ?
Te4 Hg1 Er1 Te2 72.42(2) . . . . ?
Te1 Hg1 Er1 Te2 165.546(14) . . . . ?
Te3 Hg1 Er1 Te2 -98.445(14) . . . . ?
Er2 Hg1 Er1 Te2 -57.918(11) . . . . ?
Er3 Hg1 Er1 Te2 -134.333(11) . . . . ?
Te4 Hg1 Er1 Te5 166.93(2) . . . . ?
Te1 Hg1 Er1 Te5 -99.941(12) . . . . ?
Te2 Hg1 Er1 Te5 94.513(13) . . . . ?
Te3 Hg1 Er1 Te5 -3.932(12) . . . . ?
Er2 Hg1 Er1 Te5 36.595(8) . . . . ?
Er3 Hg1 Er1 Te5 -39.819(8) . . . . ?
Te4 Hg1 Er1 Te6 -15.23(2) . . . . ?
Te1 Hg1 Er1 Te6 77.903(13) . . . . ?
Te2 Hg1 Er1 Te6 -87.643(13) . . . . ?
Te3 Hg1 Er1 Te6 173.912(11) . . . . ?
Er2 Hg1 Er1 Te6 -145.561(10) . . . . ?
Er3 Hg1 Er1 Te6 138.024(10) . . . . ?
Te4 Hg1 Er2 N3 -102.14(17) . . . . ?
Te1 Hg1 Er2 N3 84.01(17) . . . . ?
Te2 Hg1 Er2 N3 -10.76(17) . . . . ?
Te3 Hg1 Er2 N3 178.28(17) . . . . ?
Er1 Hg1 Er2 N3 47.03(17) . . . . ?
Er3 Hg1 Er2 N3 120.57(17) . . . . ?
Te4 Hg1 Er2 N4 -5.64(12) . . . . ?
Te1 Hg1 Er2 N4 -179.48(11) . . . . ?
Te2 Hg1 Er2 N4 85.75(11) . . . . ?
Te3 Hg1 Er2 N4 -85.22(11) . . . . ?
Er1 Hg1 Er2 N4 143.53(11) . . . . ?
Er3 Hg1 Er2 N4 -142.93(11) . . . . ?
Te4 Hg1 Er2 Te2 -91.384(16) . . . . ?
Te1 Hg1 Er2 Te2 94.771(14) . . . . ?
Te3 Hg1 Er2 Te2 -170.965(13) . . . . ?
Er1 Hg1 Er2 Te2 57.789(10) . . . . ?
Er3 Hg1 Er2 Te2 131.324(11) . . . . ?
Te4 Hg1 Er2 Te3 79.581(16) . . . . ?
Te1 Hg1 Er2 Te3 -94.263(13) . . . . ?
Te2 Hg1 Er2 Te3 170.965(13) . . . . ?
Er1 Hg1 Er2 Te3 -131.246(10) . . . . ?
Er3 Hg1 Er2 Te3 -57.711(10) . . . . ?
Te4 Hg1 Er2 Te5 174.302(14) . . . . ?
Te1 Hg1 Er2 Te5 0.457(12) . . . . ?
Te2 Hg1 Er2 Te5 -94.314(12) . . . . ?
Te3 Hg1 Er2 Te5 94.721(12) . . . . ?
Er1 Hg1 Er2 Te5 -36.525(8) . . . . ?
Er3 Hg1 Er2 Te5 37.010(8) . . . . ?
Te4 Hg1 Er2 Te7 82.24(2) . . . . ?
Te1 Hg1 Er2 Te7 -91.602(19) . . . . ?
Te2 Hg1 Er2 Te7 173.626(19) . . . . ?
Te3 Hg1 Er2 Te7 2.661(17) . . . . ?
Er1 Hg1 Er2 Te7 -128.584(17) . . . . ?
Er3 Hg1 Er2 Te7 -55.050(17) . . . . ?
Te4 Hg1 Er3 N7 120.50(17) . . . . ?
Te1 Hg1 Er3 N7 21.80(17) . . . . ?
Te2 Hg1 Er3 N7 -75.52(17) . . . . ?
Te3 Hg1 Er3 N7 -174.41(17) . . . . ?
Er2 Hg1 Er3 N7 -115.57(17) . . . . ?
Er1 Hg1 Er3 N7 -37.78(17) . . . . ?
Te4 Hg1 Er3 N5 -71.6(2) . . . . ?
Te1 Hg1 Er3 N5 -170.3(2) . . . . ?
Te2 Hg1 Er3 N5 92.4(2) . . . . ?
Te3 Hg1 Er3 N5 -6.49(19) . . . . ?
Er2 Hg1 Er3 N5 52.35(19) . . . . ?
Er1 Hg1 Er3 N5 130.15(19) . . . . ?
Te4 Hg1 Er3 N6 22.60(12) . . . . ?
Te1 Hg1 Er3 N6 -76.10(12) . . . . ?
Te2 Hg1 Er3 N6 -173.41(12) . . . . ?
Te3 Hg1 Er3 N6 87.69(12) . . . . ?
Er2 Hg1 Er3 N6 146.53(12) . . . . ?
Er1 Hg1 Er3 N6 -135.68(12) . . . . ?
Te4 Hg1 Er3 Te3 -65.088(19) . . . . ?
Te1 Hg1 Er3 Te3 -163.787(14) . . . . ?
Te2 Hg1 Er3 Te3 98.898(13) . . . . ?
Er2 Hg1 Er3 Te3 58.844(10) . . . . ?
Er1 Hg1 Er3 Te3 136.636(11) . . . . ?
Te4 Hg1 Er3 Te5 -161.437(18) . . . . ?
Te1 Hg1 Er3 Te5 99.864(12) . . . . ?
Te2 Hg1 Er3 Te5 2.549(12) . . . . ?
Te3 Hg1 Er3 Te5 -96.349(12) . . . . ?
Er2 Hg1 Er3 Te5 -37.505(9) . . . . ?
Er1 Hg1 Er3 Te5 40.287(9) . . . . ?
Te4 Hg1 Er3 Te1 98.70(2) . . . . ?
Te2 Hg1 Er3 Te1 -97.315(13) . . . . ?
Te3 Hg1 Er3 Te1 163.787(14) . . . . ?
Er2 Hg1 Er3 Te1 -137.368(11) . . . . ?
Er1 Hg1 Er3 Te1 -59.577(10) . . . . ?
Te4 Hg1 Te1 Er1 140.516(14) . . . . ?
Te2 Hg1 Te1 Er1 12.176(12) . . . . ?
Te3 Hg1 Te1 Er1 -102.941(11) . . . . ?
Er2 Hg1 Te1 Er1 -45.314(11) . . . . ?
Er3 Hg1 Te1 Er1 -89.433(9) . . . . ?
Te4 Hg1 Te1 Er3 -130.051(14) . . . . ?
Te2 Hg1 Te1 Er3 101.609(12) . . . . ?
Te3 Hg1 Te1 Er3 -13.509(12) . . . . ?
Er2 Hg1 Te1 Er3 44.119(10) . . . . ?
Er1 Hg1 Te1 Er3 89.433(9) . . . . ?
N1 Er1 Te1 Hg1 -176.0(4) . . . . ?
N2 Er1 Te1 Hg1 166.82(11) . . . . ?
Te2 Er1 Te1 Hg1 -11.312(11) . . . . ?
Te5 Er1 Te1 Hg1 79.280(11) . . . . ?
Te6 Er1 Te1 Hg1 -104.324(12) . . . . ?
N1 Er1 Te1 Er3 107.4(4) . . . . ?
N2 Er1 Te1 Er3 90.24(11) . . . . ?
Te2 Er1 Te1 Er3 -87.892(12) . . . . ?
Te5 Er1 Te1 Er3 2.700(10) . . . . ?
Te6 Er1 Te1 Er3 179.097(11) . . . . ?
Hg1 Er1 Te1 Er3 -76.579(10) . . . . ?
N7 Er3 Te1 Hg1 -165.74(11) . . . . ?
N5 Er3 Te1 Hg1 154.1(5) . . . . ?
N6 Er3 Te1 Hg1 106.10(11) . . . . ?
Te3 Er3 Te1 Hg1 12.744(11) . . . . ?
Te5 Er3 Te1 Hg1 -79.557(10) . . . . ?
N7 Er3 Te1 Er1 -88.92(11) . . . . ?
N5 Er3 Te1 Er1 -129.1(5) . . . . ?
N6 Er3 Te1 Er1 -177.07(11) . . . . ?
Te3 Er3 Te1 Er1 89.573(11) . . . . ?
Te5 Er3 Te1 Er1 -2.729(10) . . . . ?
Hg1 Er3 Te1 Er1 76.828(9) . . . . ?
Te4 Hg1 Te2 Er2 119.819(14) . . . . ?
Te1 Hg1 Te2 Er2 -106.119(12) . . . . ?
Te3 Hg1 Te2 Er2 7.721(11) . . . . ?
Er1 Hg1 Te2 Er2 -93.972(11) . . . . ?
Er3 Hg1 Te2 Er2 -48.894(10) . . . . ?
Te4 Hg1 Te2 Er1 -146.209(13) . . . . ?
Te1 Hg1 Te2 Er1 -12.147(12) . . . . ?
Te3 Hg1 Te2 Er1 101.693(12) . . . . ?
Er2 Hg1 Te2 Er1 93.972(11) . . . . ?
Er3 Hg1 Te2 Er1 45.078(10) . . . . ?
N3 Er2 Te2 Hg1 172.85(11) . . . . ?
N4 Er2 Te2 Hg1 -92.70(12) . . . . ?
Te3 Er2 Te2 Hg1 -7.207(10) . . . . ?
Te5 Er2 Te2 Hg1 83.185(10) . . . . ?
Te7 Er2 Te2 Hg1 -152.26(8) . . . . ?
N3 Er2 Te2 Er1 98.21(11) . . . . ?
N4 Er2 Te2 Er1 -167.34(12) . . . . ?
Te3 Er2 Te2 Er1 -81.843(11) . . . . ?
Te5 Er2 Te2 Er1 8.549(11) . . . . ?
Te7 Er2 Te2 Er1 133.11(8) . . . . ?
Hg1 Er2 Te2 Er1 -74.636(9) . . . . ?
N1 Er1 Te2 Hg1 -172.82(11) . . . . ?
N2 Er1 Te2 Hg1 -151.0(10) . . . . ?
Te1 Er1 Te2 Hg1 11.151(11) . . . . ?
Te5 Er1 Te2 Hg1 -82.801(10) . . . . ?
Te6 Er1 Te2 Hg1 98.095(11) . . . . ?
N1 Er1 Te2 Er2 -98.57(11) . . . . ?
N2 Er1 Te2 Er2 -76.8(10) . . . . ?
Te1 Er1 Te2 Er2 85.394(12) . . . . ?
Te5 Er1 Te2 Er2 -8.558(11) . . . . ?
Te6 Er1 Te2 Er2 172.338(11) . . . . ?
Hg1 Er1 Te2 Er2 74.243(10) . . . . ?
Te4 Hg1 Te3 Er3 141.985(12) . . . . ?
Te1 Hg1 Te3 Er3 13.657(12) . . . . ?
Te2 Hg1 Te3 Er3 -100.494(11) . . . . ?
Er2 Hg1 Te3 Er3 -92.798(10) . . . . ?
Er1 Hg1 Te3 Er3 -43.103(10) . . . . ?
Te4 Hg1 Te3 Er2 -125.217(12) . . . . ?
Te1 Hg1 Te3 Er2 106.455(11) . . . . ?
Te2 Hg1 Te3 Er2 -7.696(11) . . . . ?
Er1 Hg1 Te3 Er2 49.694(10) . . . . ?
Er3 Hg1 Te3 Er2 92.798(10) . . . . ?
N7 Er3 Te3 Hg1 159.2(6) . . . . ?
N5 Er3 Te3 Hg1 176.04(12) . . . . ?
N6 Er3 Te3 Hg1 -98.69(12) . . . . ?
Te5 Er3 Te3 Hg1 81.895(10) . . . . ?
Te1 Er3 Te3 Hg1 -12.453(11) . . . . ?
N7 Er3 Te3 Er2 85.2(6) . . . . ?
N5 Er3 Te3 Er2 102.02(12) . . . . ?
N6 Er3 Te3 Er2 -172.70(12) . . . . ?
Te5 Er3 Te3 Er2 7.882(11) . . . . ?
Te1 Er3 Te3 Er2 -86.466(12) . . . . ?
Hg1 Er3 Te3 Er2 -74.012(9) . . . . ?
N3 Er2 Te3 Hg1 -173.2(7) . . . . ?
N4 Er2 Te3 Hg1 93.01(12) . . . . ?
Te2 Er2 Te3 Hg1 7.178(10) . . . . ?
Te5 Er2 Te3 Hg1 -82.931(11) . . . . ?
Te7 Er2 Te3 Hg1 -178.181(12) . . . . ?
N3 Er2 Te3 Er3 -98.0(7) . . . . ?
N4 Er2 Te3 Er3 168.15(12) . . . . ?
Te2 Er2 Te3 Er3 82.319(12) . . . . ?
Te5 Er2 Te3 Er3 -7.790(11) . . . . ?
Te7 Er2 Te3 Er3 -103.040(13) . . . . ?
Hg1 Er2 Te3 Er3 75.141(10) . . . . ?
Te1 Hg1 Te4 C1 -62.84(15) . . . . ?
Te2 Hg1 Te4 C1 63.54(15) . . . . ?
Te3 Hg1 Te4 C1 178.93(15) . . . . ?
Er2 Hg1 Te4 C1 123.81(15) . . . . ?
Er1 Hg1 Te4 C1 7.75(15) . . . . ?
Er3 Hg1 Te4 C1 -132.71(15) . . . . ?
N7 Er3 Te5 Er1 93.33(11) . . . . ?
N5 Er3 Te5 Er1 171.70(11) . . . . ?
N6 Er3 Te5 Er1 89.0(12) . . . . ?
Te3 Er3 Te5 Er1 -96.906(11) . . . . ?
Te1 Er3 Te5 Er1 2.693(10) . . . . ?
Hg1 Er3 Te5 Er1 -46.110(8) . . . . ?
N7 Er3 Te5 Er2 -177.61(11) . . . . ?
N5 Er3 Te5 Er2 -99.24(11) . . . . ?
N6 Er3 Te5 Er2 178.1(12) . . . . ?
Te3 Er3 Te5 Er2 -7.852(11) . . . . ?
Te1 Er3 Te5 Er2 91.747(12) . . . . ?
Hg1 Er3 Te5 Er2 42.943(9) . . . . ?
N1 Er1 Te5 Er3 -168.12(10) . . . . ?
N2 Er1 Te5 Er3 -88.84(11) . . . . ?
Te1 Er1 Te5 Er3 -2.716(10) . . . . ?
Te2 Er1 Te5 Er3 96.843(11) . . . . ?
Te6 Er1 Te5 Er3 -97.5(2) . . . . ?
Hg1 Er1 Te5 Er3 46.255(8) . . . . ?
N1 Er1 Te5 Er2 103.51(10) . . . . ?
N2 Er1 Te5 Er2 -177.21(11) . . . . ?
Te1 Er1 Te5 Er2 -91.084(11) . . . . ?
Te2 Er1 Te5 Er2 8.475(11) . . . . ?
Te6 Er1 Te5 Er2 174.12(19) . . . . ?
Hg1 Er1 Te5 Er2 -42.113(8) . . . . ?
N3 Er2 Te5 Er3 178.09(11) . . . . ?
N4 Er2 Te5 Er3 -42.7(13) . . . . ?
Te2 Er2 Te5 Er3 -94.270(11) . . . . ?
Te3 Er2 Te5 Er3 7.773(11) . . . . ?
Te7 Er2 Te5 Er3 93.458(12) . . . . ?
Hg1 Er2 Te5 Er3 -43.370(9) . . . . ?
N3 Er2 Te5 Er1 -96.14(11) . . . . ?
N4 Er2 Te5 Er1 43.0(13) . . . . ?
Te2 Er2 Te5 Er1 -8.498(11) . . . . ?
Te3 Er2 Te5 Er1 93.544(11) . . . . ?
Te7 Er2 Te5 Er1 179.230(12) . . . . ?
Hg1 Er2 Te5 Er1 42.401(8) . . . . ?
N1 Er1 Te6 C7 -29.44(18) . . . . ?
N2 Er1 Te6 C7 -108.75(18) . . . . ?
Te1 Er1 Te6 C7 164.89(15) . . . . ?
Te2 Er1 Te6 C7 65.54(15) . . . . ?
Te5 Er1 Te6 C7 -100.1(2) . . . . ?
Hg1 Er1 Te6 C7 116.42(15) . . . . ?
N3 Er2 Te7 C13B 2.0(2) . . . . ?
N4 Er2 Te7 C13B -92.4(2) . . . . ?
Te2 Er2 Te7 C13B -33.0(2) . . . . ?
Te3 Er2 Te7 C13B -178.8(2) . . . . ?
Te5 Er2 Te7 C13B 91.2(2) . . . . ?
Hg1 Er2 Te7 C13B 179.1(2) . . . . ?
N3 Er2 Te7 C13A 10.2(3) . . . . ?
N4 Er2 Te7 C13A -84.3(3) . . . . ?
Te2 Er2 Te7 C13A -24.8(3) . . . . ?
Te3 Er2 Te7 C13A -170.7(3) . . . . ?
Te5 Er2 Te7 C13A 99.4(3) . . . . ?
Hg1 Er2 Te7 C13A -172.7(3) . . . . ?
Hg1 Te4 C1 C6 -11.7(5) . . . . ?
Hg1 Te4 C1 C2 172.3(4) . . . . ?
C6 C1 C2 C3 1.4(9) . . . . ?
Te4 C1 C2 C3 177.6(5) . . . . ?
C1 C2 C3 C4 -1.9(10) . . . . ?
C2 C3 C4 C5 1.5(10) . . . . ?
C3 C4 C5 C6 -0.7(10) . . . . ?
C4 C5 C6 C1 0.3(9) . . . . ?
C2 C1 C6 C5 -0.7(9) . . . . ?
Te4 C1 C6 C5 -176.7(4) . . . . ?
Er1 Te6 C7 C12 -25.4(5) . . . . ?
Er1 Te6 C7 C8 156.4(4) . . . . ?
C12 C7 C8 C9 -2.0(9) . . . . ?
Te6 C7 C8 C9 176.3(5) . . . . ?
C7 C8 C9 C10 2.9(10) . . . . ?
C8 C9 C10 C11 -0.8(11) . . . . ?
C9 C10 C11 C12 -2.2(10) . . . . ?
C10 C11 C12 C7 3.2(9) . . . . ?
C8 C7 C12 C11 -1.1(8) . . . . ?
Te6 C7 C12 C11 -179.3(4) . . . . ?
C13B Te7 C13A C14A -83(2) . . . . ?
Er2 Te7 C13A C14A -148.7(5) . . . . ?
C13B Te7 C13A C18A 97(3) . . . . ?
Er2 Te7 C13A C18A 31.5(7) . . . . ?
C18A C13A C14A C15A 0.0 . . . . ?
Te7 C13A C14A C15A -179.9(8) . . . . ?
C13A C14A C15A C16A 0.0 . . . . ?
C14A C15A C16A C17A 0.0 . . . . ?
C15A C16A C17A C18A 0.0 . . . . ?
C16A C17A C18A C13A 0.0 . . . . ?
C14A C13A C18A C17A 0.0 . . . . ?
Te7 C13A C18A C17A 179.9(8) . . . . ?
C13A Te7 C13B C14B 135(3) . . . . ?
Er2 Te7 C13B C14B -108.1(6) . . . . ?
C13A Te7 C13B C18B -51(2) . . . . ?
Er2 Te7 C13B C18B 66.2(6) . . . . ?
C18B C13B C14B C15B 0.0 . . . . ?
Te7 C13B C14B C15B 174.4(8) . . . . ?
C13B C14B C15B C16B 0.0 . . . . ?
C14B C15B C16B C17B 0.0 . . . . ?
C15B C16B C17B C18B 0.0 . . . . ?
C16B C17B C18B C13B 0.0 . . . . ?
C14B C13B C18B C17B 0.0 . . . . ?
Te7 C13B C18B C17B -174.3(8) . . . . ?
N2 Er1 N1 C19 51.9(4) . . . . ?
Te1 Er1 N1 C19 34.5(7) . . . . ?
Te2 Er1 N1 C19 -130.4(4) . . . . ?
Te5 Er1 N1 C19 139.7(4) . . . . ?
Te6 Er1 N1 C19 -36.9(4) . . . . ?
Hg1 Er1 N1 C19 -140.2(4) . . . . ?
N2 Er1 N1 C23 -137.6(4) . . . . ?
Te1 Er1 N1 C23 -155.1(3) . . . . ?
Te2 Er1 N1 C23 40.1(4) . . . . ?
Te5 Er1 N1 C23 -49.9(4) . . . . ?
Te6 Er1 N1 C23 133.5(4) . . . . ?
Hg1 Er1 N1 C23 30.3(5) . . . . ?
C23 N1 C19 C20 -1.5(8) . . . . ?
Er1 N1 C19 C20 169.1(4) . . . . ?
N1 C19 C20 C21 0.1(9) . . . . ?
C19 C20 C21 C22 1.0(9) . . . . ?
C20 C21 C22 C23 -0.6(9) . . . . ?
C19 N1 C23 C22 1.9(9) . . . . ?
Er1 N1 C23 C22 -169.1(5) . . . . ?
C21 C22 C23 N1 -0.9(9) . . . . ?
N1 Er1 N2 C24 56.5(4) . . . . ?
Te1 Er1 N2 C24 -128.0(4) . . . . ?
Te2 Er1 N2 C24 34.4(13) . . . . ?
Te5 Er1 N2 C24 -33.9(4) . . . . ?
Te6 Er1 N2 C24 145.5(4) . . . . ?
Hg1 Er1 N2 C24 -113.8(4) . . . . ?
N1 Er1 N2 C28 -126.6(4) . . . . ?
Te1 Er1 N2 C28 48.9(4) . . . . ?
Te2 Er1 N2 C28 -148.6(8) . . . . ?
Te5 Er1 N2 C28 143.0(4) . . . . ?
Te6 Er1 N2 C28 -37.5(4) . . . . ?
Hg1 Er1 N2 C28 63.1(5) . . . . ?
C28 N2 C24 C25 0.6(9) . . . . ?
Er1 N2 C24 C25 177.6(5) . . . . ?
N2 C24 C25 C26 -1.4(11) . . . . ?
C24 C25 C26 C27 1.4(10) . . . . ?
C25 C26 C27 C28 -0.5(9) . . . . ?
C24 N2 C28 C27 0.4(8) . . . . ?
Er1 N2 C28 C27 -176.7(4) . . . . ?
C26 C27 C28 N2 -0.4(9) . . . . ?
N4 Er2 N3 C33 -40.9(5) . . . . ?
Te2 Er2 N3 C33 45.7(4) . . . . ?
Te3 Er2 N3 C33 -134.0(6) . . . . ?
Te5 Er2 N3 C33 135.7(5) . . . . ?
Te7 Er2 N3 C33 -129.0(5) . . . . ?
Hg1 Er2 N3 C33 54.0(5) . . . . ?
N4 Er2 N3 C29 144.4(4) . . . . ?
Te2 Er2 N3 C29 -129.1(4) . . . . ?
Te3 Er2 N3 C29 51.3(9) . . . . ?
Te5 Er2 N3 C29 -39.0(4) . . . . ?
Te7 Er2 N3 C29 56.3(4) . . . . ?
Hg1 Er2 N3 C29 -120.7(4) . . . . ?
C33 N3 C29 C30 -1.2(9) . . . . ?
Er2 N3 C29 C30 173.7(5) . . . . ?
N3 C29 C30 C31 1.2(10) . . . . ?
C29 C30 C31 C32 -0.4(10) . . . . ?
C30 C31 C32 C33 -0.3(11) . . . . ?
C29 N3 C33 C32 0.4(9) . . . . ?
Er2 N3 C33 C32 -174.5(5) . . . . ?
C31 C32 C33 N3 0.3(11) . . . . ?
N3 Er2 N4 C34 132.3(5) . . . . ?
Te2 Er2 N4 C34 44.9(4) . . . . ?
Te3 Er2 N4 C34 -57.4(4) . . . . ?
Te5 Er2 N4 C34 -6.8(16) . . . . ?
Te7 Er2 N4 C34 -143.2(4) . . . . ?
Hg1 Er2 N4 C34 -6.1(4) . . . . ?
N3 Er2 N4 C38 -62.2(5) . . . . ?
Te2 Er2 N4 C38 -149.6(5) . . . . ?
Te3 Er2 N4 C38 108.1(5) . . . . ?
Te5 Er2 N4 C38 158.7(10) . . . . ?
Te7 Er2 N4 C38 22.3(5) . . . . ?
Hg1 Er2 N4 C38 159.4(5) . . . . ?
C38 N4 C34 C35 -0.5(9) . . . . ?
Er2 N4 C34 C35 165.9(5) . . . . ?
N4 C34 C35 C36 0.9(11) . . . . ?
C34 C35 C36 C37 -0.1(11) . . . . ?
C35 C36 C37 C38 -1.2(11) . . . . ?
C34 N4 C38 C37 -0.8(10) . . . . ?
Er2 N4 C38 C37 -166.6(5) . . . . ?
C36 C37 C38 N4 1.6(11) . . . . ?
N7 Er3 N5 C39 125.8(5) . . . . ?
N6 Er3 N5 C39 -145.0(5) . . . . ?
Te3 Er3 N5 C39 -51.1(5) . . . . ?
Te5 Er3 N5 C39 40.6(5) . . . . ?
Te1 Er3 N5 C39 167.0(4) . . . . ?
Hg1 Er3 N5 C39 -46.0(5) . . . . ?
N7 Er3 N5 C43 -45.2(5) . . . . ?
N6 Er3 N5 C43 43.9(5) . . . . ?
Te3 Er3 N5 C43 137.9(5) . . . . ?
Te5 Er3 N5 C43 -130.4(5) . . . . ?
Te1 Er3 N5 C43 -4.1(10) . . . . ?
Hg1 Er3 N5 C43 142.9(5) . . . . ?
C43 N5 C39 C40 -1.2(10) . . . . ?
Er3 N5 C39 C40 -173.2(6) . . . . ?
N5 C39 C40 C41 1.5(12) . . . . ?
C39 C40 C41 C42 -0.9(13) . . . . ?
C40 C41 C42 C43 0.2(13) . . . . ?
C39 N5 C43 C42 0.5(10) . . . . ?
Er3 N5 C43 C42 171.3(6) . . . . ?
C41 C42 C43 N5 0.1(12) . . . . ?
N7 Er3 N6 C48 -65.7(5) . . . . ?
N5 Er3 N6 C48 -144.5(5) . . . . ?
Te3 Er3 N6 C48 124.5(5) . . . . ?
Te5 Er3 N6 C48 -61.4(15) . . . . ?
Te1 Er3 N6 C48 25.3(5) . . . . ?
Hg1 Er3 N6 C48 73.2(5) . . . . ?
N7 Er3 N6 C44 123.5(4) . . . . ?
N5 Er3 N6 C44 44.7(4) . . . . ?
Te3 Er3 N6 C44 -46.2(4) . . . . ?
Te5 Er3 N6 C44 127.8(11) . . . . ?
Te1 Er3 N6 C44 -145.4(4) . . . . ?
Hg1 Er3 N6 C44 -97.6(4) . . . . ?
C48 N6 C44 C45 0.4(9) . . . . ?
Er3 N6 C44 C45 172.1(5) . . . . ?
N6 C44 C45 C46 -0.7(10) . . . . ?
C44 C45 C46 C47 1.2(10) . . . . ?
C45 C46 C47 C48 -1.6(10) . . . . ?
C44 N6 C48 C47 -0.8(9) . . . . ?
Er3 N6 C48 C47 -171.4(4) . . . . ?
C46 C47 C48 N6 1.4(9) . . . . ?
N5 Er3 N7 C53 142.9(4) . . . . ?
N6 Er3 N7 C53 57.5(4) . . . . ?
Te3 Er3 N7 C53 160.1(4) . . . . ?
Te5 Er3 N7 C53 -122.1(4) . . . . ?
Te1 Er3 N7 C53 -28.1(4) . . . . ?
Hg1 Er3 N7 C53 -44.6(5) . . . . ?
N5 Er3 N7 C49 -41.8(4) . . . . ?
N6 Er3 N7 C49 -127.2(4) . . . . ?
Te3 Er3 N7 C49 -24.6(9) . . . . ?
Te5 Er3 N7 C49 53.2(4) . . . . ?
Te1 Er3 N7 C49 147.2(4) . . . . ?
Hg1 Er3 N7 C49 130.7(4) . . . . ?
C53 N7 C49 C50 -1.2(9) . . . . ?
Er3 N7 C49 C50 -176.7(5) . . . . ?
N7 C49 C50 C51 0.0(10) . . . . ?
C49 C50 C51 C52 0.5(10) . . . . ?
C50 C51 C52 C53 0.2(10) . . . . ?
C49 N7 C53 C52 2.0(8) . . . . ?
Er3 N7 C53 C52 177.5(4) . . . . ?
C51 C52 C53 N7 -1.5(10) . . . . ?
C58 N8 C54 C55 -2(3) . . . . ?
N8 C54 C55 C56 4(3) . . . . ?
C54 C55 C56 C57 -11(2) . . . . ?
C55 C56 C57 C58 16(2) . . . . ?
C56 C57 C58 N8 -16(3) . . . . ?
C54 N8 C58 C57 9(3) . . . . ?
C63A N9A C59A C60A 0.0 . . . . ?
N9A C59A C60A C61A 0.0 . . . . ?
C59A C60A C61A C62A 0.0 . . . . ?
C60A C61A C62A C63A 0.0 . . . . ?
C61A C62A C63A N9A 0.0 . . . . ?
C59A N9A C63A C62A 0.0 . . . . ?
C63B N9B C59B C60B 0.0 . . . . ?
N9B C59B C60B C61B 0.0 . . . . ?
C59B C60B C61B C62B 0.0 . . . . ?
C60B C61B C62B C63B 0.0 . . . . ?
C61B C62B C63B N9B 0.0 . . . . ?
C59B N9B C63B C62B 0.0 . . . . ?
